data_4114592
loop_
_publ_author_name
'Hiroyuki Nishikawa'
'Takanobu Morimoto'
'Takeshi Kodama'
'Isao Ikemoto'
'Koichi Kikuchi'
'Jun-ichi Yamada'
'Harukazu Yoshino'
'Keizo Murata'

_publ_contact_author_address
;
Department of Chemistry, Faculty of Science, Tokyo Metroplitan University, 
Hachioji, Tokyo 192-0397, Japan  
;
_publ_contact_author_email hiron@comp.metro-u.ac.jp
_publ_contact_author_fax 81-426-77-2525
_publ_contact_author_name 'Hiroyuki Nishikawa'
_publ_contact_author_phone 81-426-77-2530
_publ_section_title
;
 New Organic Superconductors Consisting of an Unprecedented \p-Electron
 Donor
;
_journal_name_full 'Journal of the American Chemical Society'
_journal_page_first 730
_journal_page_last 731
_journal_paper_doi 10.1021/ja011114t
_journal_volume 124
_journal_year 2002
_chemical_formula_sum 'C20 H20 As F6 O4 S12'
_chemical_formula_weight 898.00
_space_group_IT_number 2
_symmetry_cell_setting triclinic
_symmetry_space_group_name_Hall '-P 1'
_symmetry_space_group_name_H-M 'P -1'
_atom_sites_solution_hydrogens geom
_atom_sites_solution_primary direct
_atom_sites_solution_secondary difmap
_audit_creation_method SHELXL-97
_cell_angle_alpha 101.720(2)
_cell_angle_beta 98.150(2)
_cell_angle_gamma 107.282(2)
_cell_formula_units_Z 1
_cell_length_a 5.7518(5)
_cell_length_b 9.4285(8)
_cell_length_c 15.8745(14)
_cell_measurement_reflns_used 2620
_cell_measurement_temperature 293(2)
_cell_measurement_theta_max 28.16
_cell_measurement_theta_min 2.34
_cell_volume 785.85(12)
_computing_cell_refinement 'Bruker SMART'
_computing_data_collection 'Bruker SMART'
_computing_data_reduction 'Bruker SHELXTL'
_computing_molecular_graphics 'Bruker SHELXTL'
_computing_publication_material 'Bruker SHELXTL'
_computing_structure_refinement 'SHELXL-97 (Sheldrick, 1997)'
_computing_structure_solution 'SHELXS-97 (Sheldrick, 1990)'
_diffrn_ambient_temperature 293(2)
_diffrn_detector_area_resol_mean 8.366
_diffrn_measured_fraction_theta_full 0.705
_diffrn_measured_fraction_theta_max 0.705
_diffrn_measurement_device_type 'CCD area detector'
_diffrn_measurement_method 'phi and omega scans'
_diffrn_radiation_monochromator graphite
_diffrn_radiation_source 'fine-focus sealed tube'
_diffrn_radiation_type MoK\a
_diffrn_radiation_wavelength 0.71073
_diffrn_reflns_av_R_equivalents 0.0164
_diffrn_reflns_av_sigmaI/netI 0.0611
_diffrn_reflns_limit_h_max 7
_diffrn_reflns_limit_h_min -7
_diffrn_reflns_limit_k_max 7
_diffrn_reflns_limit_k_min -12
_diffrn_reflns_limit_l_max 21
_diffrn_reflns_limit_l_min -11
_diffrn_reflns_number 3257
_diffrn_reflns_theta_full 28.20
_diffrn_reflns_theta_max 28.20
_diffrn_reflns_theta_min 2.34
_diffrn_standards_decay_% 0.35
_diffrn_standards_number 80
_exptl_absorpt_coefficient_mu 1.95
_exptl_absorpt_correction_T_max 1.00
_exptl_absorpt_correction_T_min 0.82
_exptl_absorpt_correction_type empirical
_exptl_absorpt_process_details SADABS
_exptl_crystal_colour black
_exptl_crystal_density_diffrn 1.898
_exptl_crystal_description plate
_exptl_crystal_F_000 451.00
_exptl_crystal_size_max 0.05
_exptl_crystal_size_mid 0.07
_exptl_crystal_size_min 0.2
_refine_diff_density_max 0.380
_refine_diff_density_min -0.327
_refine_diff_density_rms 0.076
_refine_ls_extinction_method none
_refine_ls_goodness_of_fit_ref 0.812
_refine_ls_hydrogen_treatment mixed
_refine_ls_matrix_type full
_refine_ls_number_parameters 196
_refine_ls_number_reflns 2741
_refine_ls_number_restraints 0
_refine_ls_restrained_S_all 0.812
_refine_ls_R_factor_all 0.0642
_refine_ls_R_factor_gt 0.0450
_refine_ls_shift/su_max 0.000
_refine_ls_shift/su_mean 0.000
_refine_ls_structure_factor_coef Fsqd
_refine_ls_weighting_details 'calc w=1/[\s^2^(Fo^2^)+(0.0605P)^2^+0.0000P] where P=(Fo^2^+2Fc^2^)/3'
_refine_ls_weighting_scheme calc
_refine_ls_wR_factor_gt 0.0987
_refine_ls_wR_factor_ref 0.1086
_reflns_number_gt 1926
_reflns_number_total 2741
_reflns_threshold_expression >2sigma(I)
_cod_data_source_file ja011114t_1.cif
_cod_data_source_block (DODHT)2AsF6
_cod_original_formula_sum 'C20 H20 S12 O4 As1 F6'
_cod_database_code 4114592

loop_
_symmetry_equiv_pos_as_xyz
'x, y, z'
'-x, -y, -z'

loop_
_atom_site_label
_atom_site_type_symbol
_atom_site_fract_x
_atom_site_fract_y
_atom_site_fract_z
_atom_site_U_iso_or_equiv
_atom_site_adp_type
_atom_site_occupancy
_atom_site_symmetry_multiplicity
_atom_site_calc_flag
_atom_site_refinement_flags
S1 S 1.2536(3) 1.00457(13) 1.13913(9) 0.0561(4) Uani 1 1 d .
S2 S 0.7604(2) 0.78984(14) 1.13700(8) 0.0501(3) Uani 1 1 d .
S3 S 1.2510(2) 0.79905(12) 0.95025(7) 0.0427(3) Uani 1 1 d .
S4 S 0.7614(2) 0.58015(12) 0.94783(7) 0.0397(3) Uani 1 1 d .
S5 S 1.3162(2) 0.61787(13) 0.78554(7) 0.0406(3) Uani 1 1 d .
S6 S 0.7399(2) 0.36763(11) 0.77628(8) 0.0418(3) Uani 1 1 d .
O1 O 1.1593(6) 0.5370(3) 0.61100(19) 0.0411(8) Uani 1 1 d .
O2 O 0.7387(5) 0.5618(3) 0.67759(18) 0.0389(8) Uani 1 1 d .
C1 C 1.1328(12) 1.0475(6) 1.2341(4) 0.0753(18) Uani 1 1 d .
H1A H 1.2537 1.0535 1.2851 0.090 Uiso 1 1 calc R
H1B H 1.1171 1.1485 1.2404 0.090 Uiso 1 1 calc R
C2 C 0.8979(14) 0.9420(8) 1.2355(4) 0.100(2) Uani 1 1 d .
H2A H 0.7837 0.9983 1.2454 0.120 Uiso 1 1 calc R
H2B H 0.9198 0.8975 1.2848 0.120 Uiso 1 1 calc R
C3 C 1.0067(8) 0.8358(4) 1.0852(3) 0.0339(10) Uani 1 1 d .
C4 C 1.0103(8) 0.7475(4) 1.0058(3) 0.0319(9) Uani 1 1 d .
C5 C 1.1296(8) 0.6341(4) 0.8611(3) 0.0316(9) Uani 1 1 d .
C6 C 0.9041(8) 0.5348(4) 0.8609(3) 0.0322(9) Uani 1 1 d .
C7 C 1.1012(8) 0.4789(4) 0.6830(3) 0.0348(10) Uani 1 1 d .
H7 H 1.1402 0.3835 0.6764 0.042 Uiso 1 1 calc R
C8 C 0.8269(8) 0.4377(4) 0.6830(3) 0.0326(10) Uani 1 1 d .
H8 H 0.7377 0.3544 0.6298 0.039 Uiso 1 1 calc R
C9 C 1.0578(10) 0.6575(5) 0.6012(3) 0.0503(14) Uani 1 1 d .
H9A H 1.0889 0.6871 0.5477 0.060 Uiso 1 1 calc R
H9B H 1.1396 0.7470 0.6507 0.060 Uiso 1 1 calc R
C10 C 0.7872(10) 0.6037(5) 0.5972(3) 0.0480(13) Uani 1 1 d .
H10A H 0.7204 0.6845 0.5896 0.058 Uiso 1 1 calc R
H10B H 0.7048 0.5154 0.5471 0.058 Uiso 1 1 calc R
As1 As 0.5000 0.0000 0.5000 0.0438(2) Uani 1 2 d S
F1 F 0.1962(6) -0.1068(3) 0.4529(2) 0.0794(11) Uani 1 1 d .
F2 F 0.4503(7) 0.1626(3) 0.4857(3) 0.0951(14) Uani 1 1 d .
F3 F 0.5707(8) -0.0338(4) 0.3988(2) 0.1028(13) Uani 1 1 d .

loop_
_atom_site_aniso_label
_atom_site_aniso_U_11
_atom_site_aniso_U_22
_atom_site_aniso_U_33
_atom_site_aniso_U_23
_atom_site_aniso_U_13
_atom_site_aniso_U_12
S1 0.0522(8) 0.0488(6) 0.0447(8) -0.0095(6) 0.0211(7) -0.0064(6)
S2 0.0401(8) 0.0593(7) 0.0389(7) -0.0021(6) 0.0194(6) 0.0043(6)
S3 0.0350(7) 0.0486(6) 0.0286(6) -0.0024(5) 0.0112(5) -0.0028(5)
S4 0.0338(6) 0.0455(6) 0.0288(6) 0.0006(5) 0.0106(5) 0.0014(5)
S5 0.0267(6) 0.0590(6) 0.0267(6) 0.0001(5) 0.0069(5) 0.0074(5)
S6 0.0467(7) 0.0326(5) 0.0360(7) 0.0016(5) 0.0142(6) 0.0013(5)
O1 0.0426(19) 0.0497(16) 0.0266(16) 0.0038(14) 0.0103(15) 0.0119(14)
O2 0.0431(19) 0.0485(16) 0.0270(16) 0.0024(14) 0.0056(15) 0.0238(15)
C1 0.079(5) 0.068(3) 0.052(4) -0.006(3) 0.020(4) -0.002(3)
C2 0.086(5) 0.099(5) 0.066(4) -0.032(4) 0.043(4) -0.015(4)
C3 0.032(2) 0.040(2) 0.029(2) 0.0084(19) 0.011(2) 0.0081(18)
C4 0.028(2) 0.0380(19) 0.023(2) 0.0026(18) 0.0045(19) 0.0042(17)
C5 0.031(2) 0.041(2) 0.021(2) 0.0064(18) 0.0045(19) 0.0107(18)
C6 0.034(2) 0.0352(19) 0.025(2) 0.0050(18) 0.009(2) 0.0091(18)
C7 0.041(3) 0.035(2) 0.028(2) 0.0036(19) 0.010(2) 0.0143(19)
C8 0.034(2) 0.0318(18) 0.025(2) -0.0037(17) 0.006(2) 0.0079(17)
C9 0.075(4) 0.043(2) 0.025(2) 0.007(2) 0.010(3) 0.009(2)
C10 0.063(4) 0.055(3) 0.031(3) 0.009(2) 0.003(3) 0.033(3)
As1 0.0569(5) 0.0310(3) 0.0379(4) 0.0082(3) 0.0054(4) 0.0093(3)
F1 0.061(2) 0.0616(17) 0.089(3) -0.0003(17) -0.006(2) 0.0056(15)
F2 0.105(3) 0.0518(17) 0.129(3) 0.0334(19) 0.003(3) 0.0312(18)
F3 0.119(3) 0.117(3) 0.055(2) 0.002(2) 0.038(2) 0.019(2)

loop_
_atom_type_symbol
_atom_type_description
_atom_type_scat_dispersion_real
_atom_type_scat_dispersion_imag
_atom_type_scat_source
C C 0.0033 0.0016 'International Tables Vol C Tables 4.2.6.8 and 6.1.1.4'
H H 0.0000 0.0000 'International Tables Vol C Tables 4.2.6.8 and 6.1.1.4'
As As 0.0499 2.0058 'International Tables Vol C Tables 4.2.6.8 and 6.1.1.4'
S S 0.1246 0.1234 'International Tables Vol C Tables 4.2.6.8 and 6.1.1.4'
O O 0.0106 0.0060 'International Tables Vol C Tables 4.2.6.8 and 6.1.1.4'
F F 0.0171 0.0103 'International Tables Vol C Tables 4.2.6.8 and 6.1.1.4'

loop_
_geom_angle_atom_site_label_1
_geom_angle_atom_site_label_2
_geom_angle_atom_site_label_3
_geom_angle
_geom_angle_site_symmetry_1
_geom_angle_site_symmetry_3
C3 S1 C1 96.1(2) . .
C3 S2 C2 96.9(3) . .
C4 S3 C5 95.9(2) . .
C6 S4 C4 95.2(2) . .
C5 S5 C7 105.3(2) . .
C6 S6 C8 99.01(19) . .
C7 O1 C9 112.6(4) . .
C8 O2 C10 107.4(4) . .
C2 C1 S1 116.4(4) . .
C1 C2 S2 114.2(5) . .
C4 C3 S2 122.8(3) . .
C4 C3 S1 121.0(3) . .
S2 C3 S1 116.2(3) . .
C3 C4 S3 122.9(3) . .
C3 C4 S4 122.3(3) . .
S3 C4 S4 114.5(2) . .
C6 C5 S5 128.2(3) . .
C6 C5 S3 116.0(3) . .
S5 C5 S3 115.8(2) . .
C5 C6 S6 124.1(4) . .
C5 C6 S4 118.0(3) . .
S6 C6 S4 117.8(2) . .
O1 C7 C8 111.9(3) . .
O1 C7 S5 108.1(3) . .
C8 C7 S5 115.4(3) . .
O2 C8 C7 112.2(3) . .
O2 C8 S6 108.9(3) . .
C7 C8 S6 114.3(3) . .
O1 C9 C10 110.3(3) . .
O2 C10 C9 110.1(3) . .
F2 As1 F2 180.0(3) . 2_656
F2 As1 F3 89.6(2) . 2_656
F2 As1 F3 90.4(2) 2_656 2_656
F2 As1 F3 90.4(2) . .
F2 As1 F3 89.6(2) 2_656 .
F3 As1 F3 180.00(8) 2_656 .
F2 As1 F1 91.30(15) . .
F2 As1 F1 88.70(16) 2_656 .
F3 As1 F1 90.69(19) 2_656 .
F3 As1 F1 89.31(19) . .
F2 As1 F1 88.70(16) . 2_656
F2 As1 F1 91.30(15) 2_656 2_656
F3 As1 F1 89.31(19) 2_656 2_656
F3 As1 F1 90.69(19) . 2_656
F1 As1 F1 180.0(2) . 2_656

loop_
_geom_bond_atom_site_label_1
_geom_bond_atom_site_label_2
_geom_bond_distance
_geom_bond_site_symmetry_2
S1 C3 1.744(4) .
S1 C1 1.770(7) .
S2 C3 1.727(5) .
S2 C2 1.787(6) .
S3 C4 1.746(5) .
S3 C5 1.757(4) .
S4 C6 1.746(5) .
S4 C4 1.755(4) .
S5 C5 1.733(5) .
S5 C7 1.870(4) .
S6 C6 1.754(4) .
S6 C8 1.815(4) .
O1 C7 1.404(5) .
O1 C9 1.447(5) .
O2 C8 1.419(4) .
O2 C10 1.450(6) .
C1 C2 1.427(9) .
C3 C4 1.369(6) .
C5 C6 1.355(6) .
C7 C8 1.508(6) .
C9 C10 1.474(7) .
As1 F2 1.693(3) .
As1 F2 1.693(3) 2_656
As1 F3 1.703(4) 2_656
As1 F3 1.703(4) .
As1 F1 1.704(3) .
As1 F1 1.704(3) 2_656
